data_4088137
loop_
_publ_author_name
'Fadlallah, Sami'
'Terrier, Micha\"el'
'Jones, Chloe'
'Roussel, Pascal'
'Bonnet, Fanny'
'Visseaux, Marc'

_publ_section_title
;
 Mixed Allyl--Borohydride Lanthanide Complexes: Synthesis of
 Ln(BH4)2(C3H5)(THF)3 (Ln = Nd, Sm), Characterization, and Reactivity
 toward Polymerization
;
_journal_issue 4
_journal_name_full Organometallics
_journal_page_first 456
_journal_paper_doi 10.1021/acs.organomet.5b00877
_journal_volume 35
_journal_year 2016
_chemical_formula_sum 'C15 H37 B2 O3 Sm'
_chemical_formula_weight 437.4
_space_group_IT_number 14
_space_group_name_Hall '-P 2yn'
_space_group_name_H-M_alt 'P 1 21/n 1'
_symmetry_cell_setting monoclinic
_symmetry_Int_Tables_number 14
_symmetry_space_group_name_Hall '-P 2yn'
_symmetry_space_group_name_H-M 'P 1 21/n 1'
_cell_angle_alpha 90
_cell_angle_beta 91.771(4)
_cell_angle_gamma 90
_cell_formula_units_Z 4
_cell_length_a 9.6926(7)
_cell_length_b 13.7986(9)
_cell_length_c 14.8066(11)
_cell_measurement_reflns_used 9220
_cell_measurement_temperature 100
_cell_measurement_theta_max 32.9
_cell_measurement_theta_min 2.5
_cell_volume 1979.4(2)
_diffrn_ambient_temperature 100
_diffrn_measured_fraction_theta_full 1
_diffrn_measured_fraction_theta_max 1
_diffrn_measurement_device_type 'Bruker APEX-II CCD'
_diffrn_radiation_probe x-ray
_diffrn_radiation_source 'X-ray tube'
_diffrn_radiation_type 'Mo K\a'
_diffrn_radiation_wavelength 0.71073
_diffrn_reflns_av_R_equivalents 0.0286
_diffrn_reflns_av_unetI/netI 0.0202
_diffrn_reflns_limit_h_max 14
_diffrn_reflns_limit_h_min -13
_diffrn_reflns_limit_k_max 21
_diffrn_reflns_limit_k_min -20
_diffrn_reflns_limit_l_max 22
_diffrn_reflns_limit_l_min -22
_diffrn_reflns_number 63707
_diffrn_reflns_theta_full 33.08
_diffrn_reflns_theta_max 33.08
_diffrn_reflns_theta_min 2.02
_exptl_absorpt_coefficient_mu 2.972
_exptl_absorpt_correction_T_max 0.7465
_exptl_absorpt_correction_T_min 0.6427
_exptl_absorpt_correction_type multi-scan
_exptl_absorpt_process_details 'Sadabs 2014'
_exptl_crystal_colour purple
_exptl_crystal_density_diffrn 1.4679
_exptl_crystal_description irregular
_exptl_crystal_F_000 892
_exptl_crystal_size_max 0.025
_exptl_crystal_size_mid 0.018
_exptl_crystal_size_min 0.006
_refine_diff_density_max 1.94
_refine_diff_density_min -1.16
_refine_ls_extinction_method none
_refine_ls_goodness_of_fit_gt 2.20
_refine_ls_goodness_of_fit_ref 2.08
_refine_ls_hydrogen_treatment mixed
_refine_ls_number_constraints 160
_refine_ls_number_parameters 207
_refine_ls_number_reflns 7474
_refine_ls_number_restraints 7
_refine_ls_R_factor_all 0.0409
_refine_ls_R_factor_gt 0.0321
_refine_ls_shift/su_max 0.0385
_refine_ls_shift/su_mean 0.0028
_refine_ls_structure_factor_coef F
_refine_ls_weighting_details w=1/(\s^2^(F)+0.0001F^2^)
_refine_ls_weighting_scheme sigma
_refine_ls_wR_factor_gt 0.0402
_refine_ls_wR_factor_ref 0.0414
_reflns_number_gt 6283
_reflns_number_total 7474
_reflns_threshold_expression I>3\s(I)
_cod_data_source_file om5b00877_si_003.cif
_cod_data_source_block I
_cod_depositor_comments
;
The following automatic conversions were performed:

data item '_diffrn_radiation_probe' value 'X-ray' was changed to
'x-ray' in accordance with the
/home/saulius/struct/COD-crude-data/automatic-downloads/DataCite-retrospective/ACS/depositions/lib/dictionaries/cif_core.dic
dictionary named 'cif_core.dic' version 2.4.2 last updated on
2011-04-26.

Automatic conversion script
Id: cif_fix_values 6909 2019-04-08 15:41:33Z antanas 
;
_cod_original_formula_sum 'C15 H37 B2 O3 Sm1'
_cod_database_code 4088137

loop_
_space_group_symop_id
_space_group_symop_operation_xyz
1 x,y,z
2 -x+1/2,y+1/2,-z+1/2
3 -x,-y,-z
4 x+1/2,-y+1/2,z+1/2

loop_
_atom_site_label
_atom_site_type_symbol
_atom_site_fract_x
_atom_site_fract_y
_atom_site_fract_z
_atom_site_adp_type
_atom_site_U_iso_or_equiv
_atom_site_site_symmetry_multiplicity
_atom_site_occupancy
_atom_site_calc_flag
Sm01 Sm 0.503689(12) 0.245450(7) 0.656730(8) Uani 0.01541(4) 4 1 d
O2 O 0.71285(16) 0.15422(11) 0.61642(11) Uani 0.0168(5) 4 1 d
O3 O 0.5071(2) 0.24297(11) 0.48689(14) Uani 0.0252(6) 4 1 d
O1 O 0.30846(18) 0.35443(12) 0.61467(13) Uani 0.0246(6) 4 1 d
C2 C 0.5244(3) 0.25027(16) 0.83864(19) Uani 0.0326(10) 4 1 d
C006 C 0.7362(3) 0.05096(17) 0.63256(19) Uani 0.0246(8) 4 1 d
H00a H 0.712478 0.035215 0.693289 Uiso 0.0295 4 1 d
H00b H 0.685115 0.013872 0.58805 Uiso 0.0295 4 1 d
C007 C 0.4778(3) 0.2847(3) 0.3326(2) Uani 0.0417(11) 4 1 d
H00c H 0.401928 0.306524 0.294702 Uiso 0.05 4 1 d
H00d H 0.568204 0.302992 0.314054 Uiso 0.05 4 1 d
B2 B 0.6651(3) 0.3993(2) 0.6592(2) Uani 0.0205(8) 4 1 d
C009 C 0.8886(3) 0.03491(18) 0.62143(18) Uani 0.0271(8) 4 1 d
H00i H 0.937623 0.051013 0.676742 Uiso 0.0325 4 1 d
H00j H 0.903592 -0.029184 0.598495 Uiso 0.0325 4 1 d
C00a C 0.8347(2) 0.19466(18) 0.57484(17) Uani 0.0223(7) 4 1 d
H00k H 0.807198 0.229421 0.521078 Uiso 0.0268 4 1 d
H00l H 0.884807 0.233929 0.618151 Uiso 0.0268 4 1 d
B1 B 0.3317(3) 0.0910(2) 0.6284(2) Uani 0.0223(8) 4 1 d
C3 C 0.3961(2) 0.2894(2) 0.8166(2) Uani 0.0341(9) 4 1 d
C1 C 0.5733(3) 0.16187(18) 0.81373(19) Uani 0.0328(9) 4 1 d
C00e C 0.3183(6) 0.4610(4) 0.6011(4) Uiso 0.0273(9) 4 0.5 d
C00e' C 0.2978(6) 0.4572(4) 0.6390(4) Uiso 0.0273(9) 4 0.5 d
C00f C 0.9217(3) 0.10842(18) 0.54987(18) Uani 0.0250(8) 4 1 d
H00w H 1.017601 0.125471 0.555193 Uiso 0.03 4 1 d
H00x H 0.891422 0.084485 0.491692 Uiso 0.03 4 1 d
C00g C 0.5357(3) 0.1574(2) 0.43395(18) Uani 0.0329(9) 4 1 d
H00y H 0.492985 0.102086 0.460662 Uiso 0.0394 4 1 d
H H 0.633666 0.150324 0.428718 Uiso 0.0394 4 1 d
C00h C 0.1709(7) 0.4859(5) 0.5618(5) Uiso 0.0316(9) 4 0.5 d
C00h' C 0.1945(7) 0.5004(5) 0.5806(5) Uiso 0.0316(9) 4 0.5 d
C00i C 0.0854(7) 0.4071(4) 0.5698(4) Uiso 0.0342(10) 4 0.5 d
C00i' C 0.0860(7) 0.4238(4) 0.6099(4) Uiso 0.0342(10) 4 0.5 d
C00j C 0.1708(7) 0.3181(5) 0.5878(4) Uiso 0.0259(8) 4 0.5 d
C00j' C 0.1646(7) 0.3301(5) 0.6103(4) Uiso 0.0259(8) 4 0.5 d
C00k C 0.4709(4) 0.1759(3) 0.3426(2) Uani 0.0538(13) 4 1 d
H1aa H 0.525356 0.145877 0.297312 Uiso 0.0645 4 1 d
Hd H 0.376064 0.155691 0.342058 Uiso 0.0645 4 1 d
C00l C 0.4577(4) 0.3184(2) 0.4283(2) Uani 0.0466(12) 4 1 d
H2aa H 0.361193 0.328787 0.437484 Uiso 0.0559 4 1 d
He H 0.510661 0.376186 0.43948 Uiso 0.0559 4 1 d
H5 H 0.631(3) 0.3827(18) 0.5934(10) Uiso 0.0246 4 1 d
H13 H 0.324289 0.248844 0.791223 Uiso 0.0409 4 1 d
H6 H 0.5737(19) 0.4076(18) 0.6953(16) Uiso 0.0246 4 1 d
H12 H 0.378927 0.356951 0.826724 Uiso 0.0409 4 1 d
H8 H 0.726(2) 0.4622(13) 0.6604(18) Uiso 0.0246 4 1 d
H11 H 0.585421 0.289643 0.875399 Uiso 0.0391 4 1 d
H7 H 0.715(2) 0.3427(14) 0.6958(16) Uiso 0.0246 4 1 d
H9 H 0.668092 0.145201 0.826439 Uiso 0.0394 4 1 d
H3 H 0.4379(14) 0.0772(18) 0.6315(18) Uiso 0.0268 4 1 d
H4 H 0.273(2) 0.0278(14) 0.621(2) Uiso 0.0268 4 1 d
H1 H 0.309(3) 0.1339(17) 0.5714(12) Uiso 0.0268 4 1 d
H10 H 0.512977 0.11631 0.783482 Uiso 0.0394 4 1 d
H2 H 0.307(3) 0.1299(17) 0.6866(13) Uiso 0.0268 4 1 d
Hae H 0.385501 0.474539 0.556521 Uiso 0.0327 4 0.5 d
Hbe H 0.332352 0.492308 0.65852 Uiso 0.0327 4 0.5 d
Hae' H 0.270693 0.462742 0.700565 Uiso 0.0327 4 0.5 d
Hbe' H 0.384845 0.488501 0.630344 Uiso 0.0327 4 0.5 d
Hah H 0.133984 0.539686 0.594395 Uiso 0.0379 4 0.5 d
Hbh H 0.176644 0.503199 0.499258 Uiso 0.0379 4 0.5 d
Hah' H 0.217071 0.489406 0.518772 Uiso 0.0379 4 0.5 d
Hbh' H 0.17014 0.562919 0.60377 Uiso 0.0379 4 0.5 d
Hai H 0.031845 0.39879 0.514762 Uiso 0.041 4 0.5 d
Hbi H 0.024789 0.417427 0.619002 Uiso 0.041 4 0.5 d
Hai' H 0.057649 0.438113 0.670058 Uiso 0.041 4 0.5 d
Hbi' H 0.011979 0.420829 0.565408 Uiso 0.041 4 0.5 d
Haj H 0.176561 0.281034 0.533241 Uiso 0.0311 4 0.5 d
Hbj H 0.133082 0.282507 0.637005 Uiso 0.0311 4 0.5 d
Haj' H 0.142025 0.293063 0.66268 Uiso 0.0311 4 0.5 d
Hbj' H 0.143792 0.295446 0.555313 Uiso 0.0311 4 0.5 d

loop_
_atom_site_aniso_label
_atom_site_aniso_type_symbol
_atom_site_aniso_U_11
_atom_site_aniso_U_22
_atom_site_aniso_U_33
_atom_site_aniso_U_12
_atom_site_aniso_U_13
_atom_site_aniso_U_23
Sm01 Sm 0.01343(7) 0.01545(6) 0.01744(7) 0.00029(4) 0.00194(4) -0.00173(4)
O2 O 0.0145(8) 0.0197(8) 0.0164(8) 0.0016(6) 0.0036(7) 0.0022(6)
O3 O 0.0357(12) 0.0194(8) 0.0200(10) -0.0013(7) -0.0062(9) 0.0002(6)
O1 O 0.0164(9) 0.0173(8) 0.0401(12) 0.0027(6) -0.0011(8) -0.0003(7)
C2 C 0.0421(18) 0.0372(17) 0.0186(14) -0.0027(12) 0.0047(13) 0.0000(11)
C006 C 0.0242(14) 0.0197(11) 0.0299(16) 0.0014(10) 0.0031(11) 0.0036(10)
C007 C 0.040(2) 0.052(2) 0.0327(19) 0.0083(15) -0.0010(15) 0.0167(15)
B2 B 0.0208(14) 0.0212(12) 0.0197(15) -0.0074(10) 0.0040(11) -0.0068(10)
C009 C 0.0283(14) 0.0273(13) 0.0259(14) 0.0112(11) 0.0053(11) 0.0009(10)
C00a C 0.0167(12) 0.0262(12) 0.0246(14) 0.0005(9) 0.0072(10) 0.0030(10)
B1 B 0.0164(14) 0.0197(12) 0.0310(17) -0.0031(10) 0.0038(12) -0.0036(11)
C3 C 0.0337(17) 0.0412(16) 0.0279(16) 0.0020(13) 0.0102(13) -0.0066(13)
C1 C 0.0335(17) 0.0417(16) 0.0231(15) 0.0016(13) -0.0009(13) 0.0026(12)
C00f C 0.0174(13) 0.0318(13) 0.0260(14) 0.0044(10) 0.0025(10) 0.0000(10)
C00g C 0.0483(19) 0.0307(14) 0.0193(14) -0.0027(13) -0.0034(13) -0.0032(11)
C00k C 0.086(3) 0.054(2) 0.0201(17) 0.005(2) -0.0167(18) -0.0031(14)
C00l C 0.068(2) 0.0435(18) 0.0281(18) 0.0126(17) -0.0080(16) 0.0158(14)

loop_
_atom_type_symbol
_atom_type_scat_dispersion_real
_atom_type_scat_dispersion_imag
_atom_type_scat_source
C 0.0033 0.0016 'International Tables Vol C tables 4.2.6.8 and 6.1.1.1'
H 0.0000 0.0000 'International Tables Vol C tables 4.2.6.8 and 6.1.1.1'
B 0.0013 0.0007 'International Tables Vol C tables 4.2.6.8 and 6.1.1.1'
O 0.0106 0.0060 'International Tables Vol C tables 4.2.6.8 and 6.1.1.1'
Sm -0.1638 3.4418 'International Tables Vol C tables 4.2.6.8 and 6.1.1.1'

loop_
_geom_angle_atom_site_label_1
_geom_angle_atom_site_label_2
_geom_angle_atom_site_label_3
_geom_angle
C2 Sm01 B2 86.60(9)
C2 Sm01 B1 101.47(9)
C2 Sm01 C3 29.84(8)
C2 Sm01 C1 29.48(7)
B2 Sm01 B1 171.83(10)
B2 Sm01 C3 93.03(9)
B2 Sm01 C1 101.68(8)
B1 Sm01 C3 93.41(9)
B1 Sm01 C1 86.16(9)
C3 Sm01 C1 54.77(8)
C006 O2 C00a 108.56(17)
C00g O3 C00l 109.4(2)
C00e O1 C00e' 23.5(3)
C00e O1 C00j 111.2(4)
C00e O1 C00j' 106.9(4)
C00e' O1 C00j 109.0(4)
C00e' O1 C00j' 99.3(4)
C00j O1 C00j' 14.9(4)
Sm01 C2 C3 74.68(17)
Sm01 C2 C1 73.94(16)
Sm01 C2 H11 127.3
C3 C2 C1 127.0(3)
C3 C2 H11 116.5
C1 C2 H11 116.5
O2 C006 H00a 109.47
O2 C006 H00b 109.47
O2 C006 C009 105.84(19)
H00a C006 H00b 112.87
H00a C006 C009 109.47
H00b C006 C009 109.47
H00c C007 H00d 116.08
H00c C007 C00k 109.47
H00c C007 C00l 109.47
H00d C007 C00k 109.47
H00d C007 C00l 109.47
C00k C007 C00l 101.9(3)
Sm01 B2 H5 68.8(13)
Sm01 B2 H6 65.6(13)
Sm01 B2 H8 178.0(12)
Sm01 B2 H7 70.9(12)
H5 B2 H6 104.4(18)
H5 B2 H8 111(2)
H5 B2 H7 116.2(19)
H6 B2 H8 112.6(19)
H6 B2 H7 101.3(18)
H8 B2 H7 110.6(17)
C006 C009 H00i 109.47
C006 C009 H00j 109.47
C006 C009 C00f 102.0(2)
H00i C009 H00j 116.03
H00i C009 C00f 109.47
H00j C009 C00f 109.47
O2 C00a H00k 109.47
O2 C00a H00l 109.47
O2 C00a C00f 105.49(19)
H00k C00a H00l 113.18
H00k C00a C00f 109.47
H00l C00a C00f 109.47
Sm01 B1 H3 62.6(14)
Sm01 B1 H4 174.1(14)
Sm01 B1 H1 78.1(13)
Sm01 B1 H2 68.2(13)
H3 B1 H4 112.4(19)
H3 B1 H1 109(2)
H3 B1 H2 108(2)
H4 B1 H1 107(2)
H4 B1 H2 112(2)
H1 B1 H2 109.0(17)
Sm01 C3 C2 75.49(17)
Sm01 C3 H13 79.63
Sm01 C3 H12 115.5
C2 C3 H13 120
C2 C3 H12 120
H13 C3 H12 120
Sm01 C1 C2 76.58(16)
Sm01 C1 H9 119.34
Sm01 C1 H10 75.06
C2 C1 H9 120
C2 C1 H10 120
H9 C1 H10 120
O1 C00e C00e' 76.4(7)
O1 C00e C00h 101.9(4)
O1 C00e C00h' 111.8(5)
O1 C00e Hae 109.47
O1 C00e Hbe 109.47
O1 C00e Hbe' 114.9
C00e' C00e C00h 92.4(9)
C00e' C00e C00h' 85.8(9)
C00e' C00e Hae 154.99
C00e' C00e Hbe 42
C00e' C00e Hbe' 80.34
C00h C00e C00h' 13.6(4)
C00h C00e Hae 109.47
C00h C00e Hbe 109.47
C00h C00e Hbe' 139.2
C00h' C00e Hae 112.71
C00h' C00e Hbe 96.83
C00h' C00e Hbe' 126.08
Hae C00e Hbe 116.11
Hae C00e Hbe' 75.17
Hbe C00e Hbe' 42.83
O1 C00e' C00e 80.1(8)
O1 C00e' C00h' 107.9(5)
O1 C00e' Hbe 142
O1 C00e' Hae' 109.47
O1 C00e' Hbe' 109.47
C00e C00e' C00h' 69.3(8)
C00e C00e' Hbe 99.76
C00e C00e' Hae' 169.89
C00e C00e' Hbe' 61.4
C00h' C00e' Hbe 107.37
C00h' C00e' Hae' 109.47
C00h' C00e' Hbe' 109.47
Hbe C00e' Hae' 70.77
Hbe C00e' Hbe' 44.17
Hae' C00e' Hbe' 110.96
C009 C00f C00a 103.0(2)
C009 C00f H00w 109.47
C009 C00f H00x 109.47
C00a C00f H00w 109.47
C00a C00f H00x 109.47
H00w C00f H00x 115.22
O3 C00g H00y 109.47
O3 C00g H 109.47
O3 C00g C00k 105.6(2)
H00y C00g H 113.09
H00y C00g C00k 109.47
H C00g C00k 109.47
C00e C00h C00h' 50.7(13)
C00e C00h C00i 109.9(6)
C00e C00h C00i' 102.8(5)
C00e C00h Hah 109.47
C00e C00h Hbh 109.47
C00e C00h Hah' 77.27
C00h' C00h C00i 131.2(16)
C00h' C00h C00i' 106.3(15)
C00h' C00h Hah 59.12
C00h' C00h Hbh 119.19
C00h' C00h Hah' 101.5
C00i C00h C00i' 26.5(4)
C00i C00h Hah 109.47
C00i C00h Hbh 109.47
C00i C00h Hah' 118.38
C00i' C00h Hah 89.05
C00i' C00h Hbh 134.18
C00i' C00h Hah' 143.53
Hah C00h Hbh 109.05
Hah C00h Hah' 125.87
Hbh C00h Hah' 32.49
C00e C00h' C00e' 24.8(4)
C00e C00h' C00h 115.7(15)
C00e C00h' C00i' 105.5(5)
C00e C00h' Hah 147.47
C00e C00h' Hah' 85.55
C00e C00h' Hbh' 120.71
C00e' C00h' C00h 125.0(15)
C00e' C00h' C00i' 90.8(5)
C00e' C00h' Hah 127.62
C00e' C00h' Hah' 109.47
C00e' C00h' Hbh' 109.47
C00h C00h' C00i' 59.2(13)
C00h C00h' Hah 95.92
C00h C00h' Hah' 53.93
C00h C00h' Hbh' 123.16
C00i' C00h' Hah 83.46
C00i' C00h' Hah' 109.47
C00i' C00h' Hbh' 109.47
Hah C00h' Hah' 121.53
Hah C00h' Hbh' 30.81
Hah' C00h' Hbh' 123.3
C00h C00i C00i' 78.8(8)
C00h C00i C00j 109.4(6)
C00h C00i C00j' 107.9(6)
C00h C00i Hai 109.47
C00h C00i Hbi 109.47
C00h C00i Hbi' 111.88
C00i' C00i C00j 98.1(9)
C00i' C00i C00j' 83.7(8)
C00i' C00i Hai 145.54
C00i' C00i Hbi 39.41
C00i' C00i Hbi' 88.33
C00j C00i C00j' 14.6(4)
C00j C00i Hai 109.47
C00j C00i Hbi 109.47
C00j C00i Hbi' 138.68
C00j' C00i Hai 122.34
C00j' C00i Hbi 97.19
C00j' C00i Hbi' 136.96
Hai C00i Hbi 109.54
Hai C00i Hbi' 57.32
Hbi C00i Hbi' 54.41
C00h C00i' C00h' 14.5(4)
C00h C00i' C00i 74.6(8)
C00h C00i' C00j' 102.9(5)
C00h C00i' Hbi 141.42
C00h C00i' Hai' 122.45
C00h C00i' Hbi' 96.63
C00h' C00i' C00i 88.4(9)
C00h' C00i' C00j' 103.8(5)
C00h' C00i' Hbi 144.64
C00h' C00i' Hai' 109.47
C00h' C00i' Hbi' 109.47
C00i C00i' C00j' 71.4(8)
C00i C00i' Hbi 99.78
C00i C00i' Hai' 160.8
C00i C00i' Hbi' 50.14
C00j' C00i' Hbi 111.47
C00j' C00i' Hai' 109.47
C00j' C00i' Hbi' 109.47
Hbi C00i' Hai' 61.61
Hbi C00i' Hbi' 56.07
Hai' C00i' Hbi' 114.63
O1 C00j C00i 105.1(5)
O1 C00j C00j' 77.3(15)
O1 C00j Haj 109.47
O1 C00j Hbj 109.47
O1 C00j Hbj' 137.25
C00i C00j C00j' 72.3(14)
C00i C00j Haj 109.47
C00i C00j Hbj 109.47
C00i C00j Hbj' 93.32
C00j' C00j Haj 171.7
C00j' C00j Hbj 58.81
C00j' C00j Hbj' 145.42
Haj C00j Hbj 113.51
Haj C00j Hbj' 28.1
Hbj C00j Hbj' 99.66
O1 C00j' C00i 110.7(5)
O1 C00j' C00i' 106.9(5)
O1 C00j' C00j 87.8(15)
O1 C00j' Hbj 122.35
O1 C00j' Haj' 109.47
O1 C00j' Hbj' 109.47
C00i C00j' C00i' 24.9(4)
C00i C00j' C00j 93.1(15)
C00i C00j' Hbj 125.94
C00i C00j' Haj' 126.94
C00i C00j' Hbj' 85.39
C00i' C00j' C00j 117.9(15)
C00i' C00j' Hbj 119.31
C00i' C00j' Haj' 109.47
C00i' C00j' Hbj' 109.47
C00j C00j' Hbj 98.29
C00j C00j' Haj' 121.64
C00j C00j' Hbj' 21.68
Hbj C00j' Haj' 25.42
Hbj C00j' Hbj' 86.52
Haj' C00j' Hbj' 111.89
C007 C00k C00g 103.8(3)
C007 C00k H1aa 109.47
C007 C00k Hd 109.47
C00g C00k H1aa 109.47
C00g C00k Hd 109.47
H1aa C00k Hd 114.6
O3 C00l C007 107.1(3)
O3 C00l H2aa 109.47
O3 C00l He 109.47
C007 C00l H2aa 109.47
C007 C00l He 109.47
H2aa C00l He 111.7

loop_
_geom_bond_atom_site_label_1
_geom_bond_atom_site_label_2
_geom_bond_distance
Sm01 C2 2.696(3)
Sm01 B2 2.637(3)
Sm01 B1 2.730(3)
Sm01 C3 2.685(3)
Sm01 C1 2.663(3)
O2 C006 1.461(3)
O2 C00a 1.459(3)
O3 C00g 1.448(3)
O3 C00l 1.428(4)
O1 C00e 1.487(6)
O1 C00e' 1.467(6)
O1 C00j 1.469(7)
O1 C00j' 1.434(7)
C2 C3 1.385(4)
C2 C1 1.364(3)
C2 H11 0.96
C006 H00a 0.96
C006 H00b 0.96
C006 C009 1.508(4)
C007 H00c 0.96
C007 H00d 0.96
C007 C00k 1.510(5)
C007 C00l 1.510(5)
B2 H5 1.044(17)
B2 H6 1.05(2)
B2 H8 1.05(2)
B2 H7 1.06(2)
C009 H00i 0.96
C009 H00j 0.96
C009 C00f 1.508(4)
C00a H00k 0.96
C00a H00l 0.96
C00a C00f 1.511(4)
B1 H3 1.047(15)
B1 H4 1.04(2)
B1 H1 1.05(2)
B1 H2 1.05(2)
C3 H13 0.96
C3 H12 0.96
C1 H9 0.96
C1 H10 0.96
C00e C00e' 0.603(9)
C00e C00h 1.564(9)
C00e C00h' 1.344(9)
C00e Hae 0.96
C00e Hbe 0.96
C00e Hbe' 0.855
C00e' C00h' 1.433(9)
C00e' Hbe 0.6518
C00e' Hae' 0.96
C00e' Hbe' 0.96
C00f H00w 0.96
C00f H00x 0.96
C00g H00y 0.96
C00g H 0.96
C00g C00k 1.496(4)
C00h C00h' 0.407(10)
C00h C00i 1.374(9)
C00h C00i' 1.398(9)
C00h Hah 0.96
C00h Hbh 0.96
C00h Hah' 0.7919
C00h' C00i' 1.562(9)
C00h' Hah 0.8283
C00h' Hah' 0.96
C00h' Hbh' 0.96
C00i C00i' 0.637(9)
C00i C00j 1.500(9)
C00i C00j' 1.431(9)
C00i Hai 0.96
C00i Hbi 0.96
C00i Hbi' 0.7372
C00i' C00j' 1.501(9)
C00i' Hbi 0.6184
C00i' Hai' 0.96
C00i' Hbi' 0.96
C00j C00j' 0.378(9)
C00j Haj 0.96
C00j Hbj 0.96
C00j Hbj' 0.6249
C00j' Hbj 0.8299
C00j' Haj' 0.96
C00j' Hbj' 0.96
C00k H1aa 0.96
C00k Hd 0.96
C00l H2aa 0.96
C00l He 0.96

loop_
_twin_individual_id
_twin_individual_mass_fraction_refined
_twin_individual_twin_matrix_11
_twin_individual_twin_matrix_12
_twin_individual_twin_matrix_13
_twin_individual_twin_matrix_21
_twin_individual_twin_matrix_22
_twin_individual_twin_matrix_23
_twin_individual_twin_matrix_31
_twin_individual_twin_matrix_32
_twin_individual_twin_matrix_33
1 0.9680(5) 1 0 0 0 1 0 0 0 1
2 0.0320(5) -1 0 0.0944 0 -1 0 0 0 1

loop_
_restr_equal_distance_atom_site_label_1
_restr_equal_distance_atom_site_label_2
_restr_equal_distance_class_class_id
_restr_equal_distance_class_target_weight_param
B1 H1 1 0.01
B1 H2 1 0.01
B1 H3 1 0.01
B1 H4 1 0.01
B2 H5 1 0.01
B2 H6 1 0.01
B2 H7 1 0.01
B2 H8 1 0.01
